data_4505347
loop_
_publ_author_name
'Draper, Neil D.'
'Batchelor, Raymond J.'
'Leznoff, Daniel B.'

_publ_section_title
;
 Tuning the Structures of Mercury Cyanide-Based Coordination Polymers with
 Transition Metal Cations
;
_journal_issue 3
_journal_name_full 'Crystal Growth &amp; Design'
_journal_page_first 621
_journal_paper_doi 10.1021/cg034248m
_journal_volume 4
_journal_year 2004
_chemical_compound_source
;
?
;
_chemical_formula_moiety 'C26 H16 Cl2 Hg N6 Ni'
_chemical_formula_sum 'C26 H16 Cl2 Hg N6 Ni'
_chemical_formula_weight 742.63
_space_group_IT_number 13
_symmetry_cell_setting monoclinic
_symmetry_space_group_name_Hall '-P 2yac'
_symmetry_space_group_name_H-M 'P 1 2/n 1'
_audit_creation_date 03-27-11
_audit_creation_method CRYSTALS_ver_12-03-99
_cell_angle_alpha 90
_cell_angle_beta 97.08(2)
_cell_angle_gamma 90
_cell_formula_units_Z 2
_cell_length_a 8.088(2)
_cell_length_b 8.742(2)
_cell_length_c 17.763(6)
_cell_measurement_reflns_used 0
_cell_measurement_temperature 293
_cell_measurement_theta_max 0
_cell_measurement_theta_min 0
_cell_volume 1246.4(6)
_computing_cell_refinement
; 
 SPARE 
;
_computing_data_collection
; 
 DATA COLLECTION 
;
_computing_data_reduction
; 
 SPARE 
;
_computing_molecular_graphics Ortep-3
_computing_publication_material CRYSTALS
_computing_structure_refinement CRYSTALS
_computing_structure_solution 'SIR 92'
_diffrn_ambient_temperature 293
_diffrn_measured_fraction_theta_max 0.948
_diffrn_measurement_device_type
; 
Rigaku RAPID RAXIS 
;
_diffrn_measurement_method \w
_diffrn_radiation_monochromator graphite
_diffrn_radiation_type 'Cu K\a'
_diffrn_radiation_wavelength 1.54180
_diffrn_reflns_av_R_equivalents 0.00
_diffrn_reflns_limit_h_max 9
_diffrn_reflns_limit_h_min 0
_diffrn_reflns_limit_k_max 10
_diffrn_reflns_limit_k_min 0
_diffrn_reflns_limit_l_max 19
_diffrn_reflns_limit_l_min -20
_diffrn_reflns_number 8606
_diffrn_reflns_theta_max 68.20
_diffrn_reflns_theta_min 5.02
_diffrn_standards_decay_% 0.00
_diffrn_standards_interval_count 0
_diffrn_standards_interval_time 0
_diffrn_standards_number 0
_exptl_absorpt_coefficient_mu 14.029
_exptl_absorpt_correction_T_max 1.000
_exptl_absorpt_correction_T_min 0.2718
_exptl_absorpt_correction_type empirical
_exptl_crystal_colour ' blue '
_exptl_crystal_density_diffrn 1.979
_exptl_crystal_description ' block '
_exptl_crystal_F_000 698.943
_exptl_crystal_size_max 0.20
_exptl_crystal_size_mid 0.17
_exptl_crystal_size_min 0.06
_refine_diff_density_max 1.44
_refine_diff_density_min -2.92
_refine_ls_extinction_coef 30.4(22)
_refine_ls_extinction_method 'Larson 1970 Crystallographic Computing eq 22'
_refine_ls_goodness_of_fit_ref 0.9995
_refine_ls_number_parameters 166
_refine_ls_number_reflns 1795
_refine_ls_R_factor_gt 0.0366
_refine_ls_shift/su_max 0.004537
_refine_ls_structure_factor_coef F
_refine_ls_weighting_details
;
w = 1/(.200E-01*F +0.00 *\s^2^(F ) + 0.00 ) 
;
_refine_ls_weighting_scheme calc
_refine_ls_wR_factor_ref 0.0445
_reflns_limit_h_max 9
_reflns_limit_h_min -9
_reflns_limit_k_max 10
_reflns_limit_k_min 0
_reflns_limit_l_max 20
_reflns_limit_l_min 0
_reflns_number_gt 1795
_reflns_number_total 2303
_reflns_threshold_expression >2.20\s(I)
_cod_data_source_file cg034248msi20031205_091740.cif
_cod_data_source_block Ni(phen)2_cif
_cod_depositor_comments
;

2021-10-24
Formula fixed to be consistent with given Z
                 miguel
;
_cod_original_formula_weight 742.63
_cod_original_formula_moiety ' C13 H8 Cl1 Hg0.50 N3 Ni0.50 '
_cod_original_cell_volume 1246.4
_cod_original_sg_symbol_H-M 'P 1 2/n 1 '
_cod_original_formula_sum ' C13 H8 Cl1 Hg0.50 N3 Ni0.50 '
_cod_database_code 4505347

loop_
_symmetry_equiv_pos_as_xyz
x,y,z
-x,-y,-z
-x+1/2,y,-z+1/2
x+1/2,-y,z+1/2

loop_
_atom_site_label
_atom_site_type_symbol
_atom_site_fract_x
_atom_site_fract_y
_atom_site_fract_z
_atom_site_U_iso_or_equiv
_atom_site_occupancy
_atom_site_adp_type
HG1 HG 0.2500 0.03940(5) 0.7500 0.0426 1.0000 Uani
NI1 NI 0.2500 0.47462(18) 0.7500 0.0324 1.0000 Uani
CL1 CL 0.3580(2) 0.28269(19) 0.6684(1) 0.0401 1.0000 Uani
N1 N -0.110(1) -0.022(1) 0.6606(5) 0.0734 1.0000 Uani
N2 N 0.1814(7) 0.6445(7) 0.8246(3) 0.0393 1.0000 Uani
N3 N 0.4680(6) 0.4900(6) 0.8249(3) 0.0340 1.0000 Uani
C1 C 0.0218(11) -0.0004(9) 0.6915(5) 0.0522 1.0000 Uani
C2 C 0.0381(9) 0.7184(8) 0.8226(5) 0.0449 1.0000 Uani
C3 C 0.0091(12) 0.832(1) 0.8777(5) 0.0623 1.0000 Uani
C4 C 0.1328(12) 0.8608(9) 0.9345(5) 0.0592 1.0000 Uani
C5 C 0.2869(11) 0.7848(9) 0.9379(5) 0.0507 1.0000 Uani
C6 C 0.4210(14) 0.811(1) 0.9954(5) 0.0653 1.0000 Uani
C7 C 0.5651(13) 0.737(1) 0.9959(5) 0.0630 1.0000 Uani
C8 C 0.5901(9) 0.6231(9) 0.9392(4) 0.0471 1.0000 Uani
C9 C 0.7360(9) 0.5397(11) 0.9360(5) 0.0628 1.0000 Uani
C10 C 0.7448(9) 0.4305(12) 0.8796(5) 0.0633 1.0000 Uani
C11 C 0.6076(8) 0.4093(9) 0.8252(5) 0.0466 1.0000 Uani
C12 C 0.3044(8) 0.6755(7) 0.8805(4) 0.0343 1.0000 Uani
C13 C 0.4569(8) 0.5926(8) 0.8810(4) 0.0365 1.0000 Uani
H2 H -0.0498(9) 0.6922(8) 0.7842(5) 0.050(9) 1.0000 Uiso
H3 H -0.0940(12) 0.885(1) 0.8750(5) 0.064(9) 1.0000 Uiso
H4 H 0.1163(12) 0.9344(9) 0.9722(5) 0.065(9) 1.0000 Uiso
H6 H 0.4086(14) 0.883(1) 1.0344(5) 0.075(9) 1.0000 Uiso
H7 H 0.6550(13) 0.758(1) 1.0341(5) 0.065(9) 1.0000 Uiso
H9 H 0.8300(9) 0.5589(11) 0.9724(5) 0.062(9) 1.0000 Uiso
H10 H 0.8432(9) 0.3718(12) 0.8781(5) 0.061(9) 1.0000 Uiso
H11 H 0.6131(8) 0.3353(9) 0.7864(5) 0.047(9) 1.0000 Uiso

loop_
_atom_site_aniso_label
_atom_site_aniso_U_11
_atom_site_aniso_U_22
_atom_site_aniso_U_33
_atom_site_aniso_U_23
_atom_site_aniso_U_13
_atom_site_aniso_U_12
Hg1 0.0491(3) 0.0308(3) 0.0467(3) 0.0000 0.00121(18) 0.0000
Ni1 0.0284(6) 0.0316(7) 0.0363(9) 0.0000 0.0008(6) 0.0000
Cl1 0.0418(7) 0.0367(8) 0.043(1) -0.0031(7) 0.0086(7) -0.0018(7)
N1 0.063(4) 0.078(5) 0.075(6) 0.001(4) -0.004(4) -0.015(4)
N2 0.038(3) 0.034(3) 0.046(3) 0.006(3) 0.005(2) -0.003(2)
N3 0.027(2) 0.034(3) 0.040(3) 0.002(2) -0.000(2) 0.000(2)
C1 0.061(5) 0.044(4) 0.052(5) 0.007(3) 0.008(4) 0.011(3)
C2 0.047(4) 0.037(4) 0.052(5) 0.008(3) 0.009(3) 0.005(3)
C3 0.071(5) 0.046(5) 0.073(7) 0.006(4) 0.024(5) 0.018(4)
C4 0.089(6) 0.046(4) 0.048(5) -0.007(4) 0.030(5) 0.004(4)
C5 0.070(5) 0.037(4) 0.046(5) -0.000(3) 0.011(4) -0.006(4)
C6 0.096(7) 0.052(5) 0.047(6) -0.013(4) 0.004(5) -0.023(5)
C7 0.080(5) 0.064(5) 0.041(5) -0.007(4) -0.008(4) -0.027(5)
C8 0.054(4) 0.046(4) 0.039(4) 0.011(3) -0.003(3) -0.015(3)
C9 0.043(4) 0.078(6) 0.062(6) 0.018(5) -0.017(4) -0.022(4)
C10 0.036(3) 0.084(7) 0.066(6) 0.025(5) -0.005(4) 0.008(4)
C11 0.036(3) 0.056(4) 0.048(4) 0.005(3) 0.003(3) 0.002(3)
C12 0.043(3) 0.031(3) 0.030(4) -0.004(2) 0.009(3) -0.006(3)
C13 0.041(3) 0.040(3) 0.027(4) 0.009(3) -0.004(3) -0.010(3)

loop_
_atom_type_symbol
_atom_type_scat_dispersion_real
_atom_type_scat_dispersion_imag
_atom_type_scat_Cromer_Mann_a1
_atom_type_scat_Cromer_Mann_b1
_atom_type_scat_Cromer_Mann_a2
_atom_type_scat_Cromer_Mann_b2
_atom_type_scat_Cromer_Mann_a3
_atom_type_scat_Cromer_Mann_b3
_atom_type_scat_Cromer_Mann_a4
_atom_type_scat_Cromer_Mann_b4
_atom_type_scat_Cromer_Mann_c
_atom_type_scat_source
'Hg  ' -4.9900 7.6860 20.6809 0.5450 19.0417 8.4484 21.6575 1.5729 5.9676 38.3246 12.6089 International_Tables_Vol_IV_Table_2.2B
'Ni  ' -2.9560 0.5090 12.8376 3.8785 7.2920 0.2565 4.4438 12.1763 2.3800 66.3421 1.0341 International_Tables_Vol_IV_Table_2.2B
'Cl  ' 0.3639 0.7018 11.4604 0.0104 7.1964 1.1662 6.2556 18.5194 1.6455 47.7784 -9.5574 International_Tables_Vol_IV_Table_2.2B
'N   ' 0.0311 0.0180 12.2126 0.0057 3.1322 9.8933 2.0125 28.9975 1.1663 0.5826 -11.5290 International_Tables_Vol_IV_Table_2.2B
'C   ' 0.0181 0.0091 2.3100 20.8439 1.0200 10.2075 1.5886 0.5687 0.8650 51.6512 0.2156 International_Tables_Vol_IV_Table_2.2B
'H   ' 0.0000 0.0000 0.4930 10.5109 0.3229 26.1257 0.1402 3.1424 0.0408 57.7997 0.0030 International_Tables_Vol_IV_Table_2.2B

loop_
_geom_angle_atom_site_label_1
_geom_angle_site_symmetry_1
_geom_angle_atom_site_label_2
_geom_angle_atom_site_label_3
_geom_angle_site_symmetry_3
_geom_angle
_geom_angle_publ_flag
Cl1 . Hg1 Cl1 3_556 79.90(7) yes
Cl1 . Hg1 C1 . 100.9(2) yes
Cl1 3_556 Hg1 C1 . 94.2(2) yes
Cl1 . Hg1 C1 3_556 94.2(2) yes
Cl1 3_556 Hg1 C1 3_556 100.9(2) yes
C1 . Hg1 C1 3_556 160.3(4) yes
Cl1 . Ni1 Cl1 3_556 93.44(9) yes
Cl1 . Ni1 N2 . 174.37(15) yes
Cl1 3_556 Ni1 N2 . 88.29(16) yes
Cl1 . Ni1 N2 3_556 88.29(16) yes
Cl1 3_556 Ni1 N2 3_556 174.37(15) yes
N2 . Ni1 N2 3_556 90.5(3) yes
Cl1 . Ni1 N3 . 94.97(16) yes
Cl1 3_556 Ni1 N3 . 90.11(16) yes
N2 . Ni1 N3 . 79.7(2) yes
N2 3_556 Ni1 N3 . 95.1(2) yes
Cl1 . Ni1 N3 3_556 90.11(16) yes
Cl1 3_556 Ni1 N3 3_556 94.97(16) yes
N2 . Ni1 N3 3_556 95.1(2) yes
N2 3_556 Ni1 N3 3_556 79.7(2) yes
N3 . Ni1 N3 3_556 172.6(3) yes
Hg1 . Cl1 Ni1 . 93.33(6) yes
Ni1 . N2 C2 . 128.6(5) yes
Ni1 . N2 C12 . 112.2(4) yes
C2 . N2 C12 . 119.2(6) yes
Ni1 . N3 C11 . 128.4(5) yes
Ni1 . N3 C13 . 112.7(4) yes
C11 . N3 C13 . 118.8(6) yes
Hg1 . C1 N1 . 177.7(8) yes
N2 . C2 C3 . 122.4(7) yes
N2 . C2 H2 . 118.5(4) no
C3 . C2 H2 . 119.1(5) no
C2 . C3 C4 . 118.1(7) yes
C2 . C3 H3 . 121.4(5) no
C4 . C3 H3 . 120.5(5) no
C3 . C4 C5 . 120.8(7) yes
C3 . C4 H4 . 119.8(5) no
C5 . C4 H4 . 119.4(5) no
C4 . C5 C6 . 123.4(8) yes
C4 . C5 C12 . 117.0(7) yes
C6 . C5 C12 . 119.6(8) yes
C5 . C6 C7 . 121.2(8) yes
C5 . C6 H6 . 119.6(5) no
C7 . C6 H6 . 119.2(5) no
C6 . C7 C8 . 121.8(8) yes
C6 . C7 H7 . 120.1(5) no
C8 . C7 H7 . 118.1(5) no
C7 . C8 C9 . 125.4(7) yes
C7 . C8 C13 . 118.4(7) yes
C9 . C8 C13 . 116.2(7) yes
C8 . C9 C10 . 120.4(7) yes
C8 . C9 H9 . 119.4(5) no
C10 . C9 H9 . 120.2(4) no
C9 . C10 C11 . 119.0(7) yes
C9 . C10 H10 . 120.6(4) no
C11 . C10 H10 . 120.5(5) no
N3 . C11 C10 . 122.4(8) yes
N3 . C11 H11 . 118.2(4) no
C10 . C11 H11 . 119.4(5) no
N2 . C12 C5 . 122.5(6) yes
N2 . C12 C13 . 117.6(6) yes
C5 . C12 C13 . 119.9(6) yes
N3 . C13 C8 . 123.1(6) yes
N3 . C13 C12 . 117.8(5) yes
C8 . C13 C12 . 119.1(7) yes

loop_
_geom_bond_atom_site_label_1
_geom_bond_atom_site_label_2
_geom_bond_site_symmetry_2
_geom_bond_distance
_geom_bond_publ_flag
Hg1 Cl1 . 2.7744(17) yes
Hg1 Cl1 3_556 2.7744(17) yes
Hg1 C1 . 2.034(9) yes
Hg1 C1 3_556 2.034(9) yes
Ni1 Cl1 . 2.4473(18) yes
Ni1 Cl1 3_556 2.4473(18) yes
Ni1 N2 . 2.109(6) yes
Ni1 N2 3_556 2.109(6) yes
Ni1 N3 . 2.078(5) yes
Ni1 N3 3_556 2.078(5) yes
N1 C1 . 1.149(12) yes
N2 C2 . 1.324(9) yes
N2 C12 . 1.344(9) yes
N3 C11 . 1.331(9) yes
N3 C13 . 1.352(9) yes
C2 C3 . 1.432(11) yes
C2 H2 . 0.950 no
C3 C4 . 1.355(13) yes
C3 H3 . 0.950 no
C4 C5 . 1.407(12) yes
C4 H4 . 0.950 no
C5 C6 . 1.414(13) yes
C5 C12 . 1.42(1) yes
C6 C7 . 1.332(15) yes
C6 H6 . 0.950 no
C7 C8 . 1.449(12) yes
C7 H7 . 0.950 no
C8 C9 . 1.394(12) yes
C8 C13 . 1.42(1) yes
C9 C10 . 1.391(14) yes
C9 H9 . 0.950 no
C10 C11 . 1.392(11) yes
C10 H10 . 0.950 no
C11 H11 . 0.950 no
C12 C13 . 1.430(9) yes
